data_4031901
loop_
_publ_author_name
'Mal, Kanchan'
'Das, Indrajit'

_publ_section_title
;
 Base Induced Chiral Substituted Furans and Imidazoles from
 Carbohydrate-Derived 2-Haloenones.
;
_journal_issue 3
_journal_name_full 'The Journal of organic chemistry'
_journal_page_first 932
_journal_page_last 945
_journal_paper_doi 10.1021/acs.joc.5b02500
_journal_volume 81
_journal_year 2016
_chemical_formula_moiety 'C23 H20 O5'
_chemical_formula_sum 'C23 H20 O5'
_chemical_formula_weight 376.39
_space_group_crystal_system triclinic
_space_group_IT_number 2
_space_group_name_Hall '-P 1'
_space_group_name_H-M_alt 'P -1'
_symmetry_space_group_name_Hall '-P 1'
_symmetry_space_group_name_H-M 'P -1'
_atom_sites_solution_hydrogens geom
_audit_creation_date 2015-10-09
_audit_creation_method
;
Olex2 1.2
(compiled 2015.09.30 svn.r3233 for OlexSys, GUI svn.r5103)
;
_cell_angle_alpha 89.237(5)
_cell_angle_beta 88.378(6)
_cell_angle_gamma 70.942(4)
_cell_formula_units_Z 2
_cell_length_a 9.0301(11)
_cell_length_b 9.6899(11)
_cell_length_c 11.5773(14)
_cell_measurement_reflns_used 9909
_cell_measurement_temperature 293
_cell_measurement_theta_max 27.50
_cell_measurement_theta_min 2.68
_cell_volume 957.1(2)
_computing_cell_refinement 'SAINT v8.34A (Bruker, 2013)'
_computing_data_reduction 'SAINT v8.34A (Bruker, 2013)'
_computing_molecular_graphics 'Olex2 (Dolomanov et al., 2009)'
_computing_publication_material 'Olex2 (Dolomanov et al., 2009)'
_computing_structure_refinement 'ShelXL (Sheldrick, 2015)'
_computing_structure_solution 'ShelXT (Sheldrick, 2015)'
_diffrn_ambient_temperature 293.15
_diffrn_measured_fraction_theta_full 0.999
_diffrn_measured_fraction_theta_max 0.995
_diffrn_measurement_device_type 'Bruker APEX-II CCD'
_diffrn_measurement_method '\f and \w scans'
_diffrn_radiation_type MoK\a
_diffrn_radiation_wavelength 0.71073
_diffrn_reflns_av_R_equivalents 0.0421
_diffrn_reflns_av_unetI/netI 0.0283
_diffrn_reflns_laue_measured_fraction_full 0.999
_diffrn_reflns_laue_measured_fraction_max 0.995
_diffrn_reflns_limit_h_max 11
_diffrn_reflns_limit_h_min -11
_diffrn_reflns_limit_k_max 12
_diffrn_reflns_limit_k_min -12
_diffrn_reflns_limit_l_max 15
_diffrn_reflns_limit_l_min -15
_diffrn_reflns_number 17423
_diffrn_reflns_point_group_measured_fraction_full 0.999
_diffrn_reflns_point_group_measured_fraction_max 0.995
_diffrn_reflns_theta_full 26.000
_diffrn_reflns_theta_max 27.602
_diffrn_reflns_theta_min 2.224
_diffrn_standards_number 0
_exptl_absorpt_coefficient_mu 0.092
_exptl_absorpt_correction_T_max 0.7456
_exptl_absorpt_correction_T_min 0.6939
_exptl_absorpt_correction_type multi-scan
_exptl_absorpt_process_details
;
SADABS-2014/5 (Bruker,2014/5) was used for absorption correction.
wR2(int) was 0.1183 before and 0.0494 after correction.
The Ratio of minimum to maximum transmission is 0.9307.
The \l/2 correction factor is 0.00150.
;
_exptl_crystal_density_diffrn 1.306
_exptl_crystal_description block
_exptl_crystal_F_000 396
_exptl_crystal_size_max 0.3
_exptl_crystal_size_mid 0.3
_exptl_crystal_size_min 0.2
_refine_diff_density_max 0.221
_refine_diff_density_min -0.213
_refine_diff_density_rms 0.057
_refine_ls_extinction_method none
_refine_ls_goodness_of_fit_ref 1.055
_refine_ls_hydrogen_treatment constr
_refine_ls_matrix_type full
_refine_ls_number_parameters 254
_refine_ls_number_reflns 4422
_refine_ls_number_restraints 0
_refine_ls_restrained_S_all 1.055
_refine_ls_R_factor_all 0.0492
_refine_ls_R_factor_gt 0.0422
_refine_ls_shift/su_max 0.000
_refine_ls_shift/su_mean 0.000
_refine_ls_structure_factor_coef Fsqd
_refine_ls_weighting_details 'w=1/[\s^2^(Fo^2^)+(0.0608P)^2^+0.1279P] where P=(Fo^2^+2Fc^2^)/3'
_refine_ls_weighting_scheme calc
_refine_ls_wR_factor_gt 0.1106
_refine_ls_wR_factor_ref 0.1169
_reflns_Friedel_coverage 0.000
_reflns_number_gt 3748
_reflns_number_total 4422
_reflns_threshold_expression 'I > 2\s(I)'
_cod_data_source_file jo5b02500_si_002.cif
_cod_data_source_block id_km494_0m_a
_cod_database_code 4031901
_shelx_space_group_comment
;
The symmetry employed for this shelxl refinement is uniquely defined
by the following loop, which should always be used as a source of
symmetry information in preference to the above space-group names.
They are only intended as comments.
;
_olex2_refinement_description
;
1. Fixed Uiso
 At 1.2 times of:
  All C(H) groups, All C(H,H) groups
 At 1.5 times of:
  All C(H,H,H) groups
2.a Secondary CH2 refined with riding coordinates:
 C17(H17A,H17B), C7(H7A,H7B)
2.b Aromatic/amide H refined with riding coordinates:
 C2(H2), C19(H19), C13(H13), C23(H23), C12(H12), C20(H20), C9(H9), C11(H11),
 C21(H21), C10(H10), C22(H22)
2.c X=CH2 refined with riding coordinates:
 C16(H16A,H16B)
2.d Idealised Me refined as rotating group:
 C5(H5A,H5B,H5C)
;
_shelx_shelxl_version_number 2014/7
_olex2_submission_special_instructions 'No special instructions were received'

loop_
_space_group_symop_operation_xyz
'x, y, z'
'-x, -y, -z'

loop_
_atom_site_label
_atom_site_type_symbol
_atom_site_fract_x
_atom_site_fract_y
_atom_site_fract_z
_atom_site_U_iso_or_equiv
_atom_site_adp_type
_atom_site_occupancy
_atom_site_site_symmetry_order
_atom_site_calc_flag
_atom_site_refinement_flags_posn
O1 O 0.50607(9) 0.61039(8) 0.32171(6) 0.04068(19) Uani 1 1 d .
O3 O 0.77673(10) 0.55649(9) 0.65095(7) 0.0473(2) Uani 1 1 d .
O5 O 0.26358(10) 0.94546(8) 0.54213(7) 0.0501(2) Uani 1 1 d .
O4 O 0.26911(13) 0.84166(11) 0.25581(8) 0.0652(3) Uani 1 1 d .
O2 O 0.89571(12) 0.37940(11) 0.52496(9) 0.0696(3) Uani 1 1 d .
C18 C 0.24185(13) 1.00095(11) 0.74067(10) 0.0417(3) Uani 1 1 d .
C1 C 0.45250(13) 0.72881(11) 0.39535(9) 0.0368(2) Uani 1 1 d .
C2 C 0.54570(12) 0.70611(11) 0.48811(9) 0.0366(2) Uani 1 1 d .
H2 H 0.5348 0.7687 0.5503 0.044 Uiso 1 1 calc R
C3 C 0.66397(12) 0.56753(11) 0.47189(9) 0.0362(2) Uani 1 1 d .
C4 C 0.63347(13) 0.51366(11) 0.37014(9) 0.0383(2) Uani 1 1 d .
C8 C 0.83820(14) 0.54661(13) 0.85113(11) 0.0474(3) Uani 1 1 d .
C15 C 0.24095(13) 0.97688(12) 0.42797(10) 0.0411(2) Uani 1 1 d .
C19 C 0.13743(15) 0.97048(14) 0.81865(12) 0.0511(3) Uani 1 1 d .
H19 H 0.0327 0.9926 0.7999 0.061 Uiso 1 1 calc R
C6 C 0.79132(13) 0.49008(12) 0.54911(10) 0.0411(3) Uani 1 1 d .
C13 C 0.89050(16) 0.65067(14) 0.90119(12) 0.0517(3) Uani 1 1 d .
H13 H 0.9618 0.6853 0.8609 0.062 Uiso 1 1 calc R
C14 C 0.31719(13) 0.84726(12) 0.35249(10) 0.0413(3) Uani 1 1 d .
C17 C 0.19227(15) 1.06157(12) 0.62292(11) 0.0479(3) Uani 1 1 d .
H17A H 0.0790 1.0932 0.6181 0.057 Uiso 1 1 calc R
H17B H 0.2274 1.1445 0.6064 0.057 Uiso 1 1 calc R
C23 C 0.39723(15) 0.96726(15) 0.77169(12) 0.0536(3) Uani 1 1 d .
H23 H 0.4688 0.9873 0.7205 0.064 Uiso 1 1 calc R
C12 C 0.83786(18) 0.70373(15) 1.01043(13) 0.0589(3) Uani 1 1 d .
H12 H 0.8741 0.7734 1.0432 0.071 Uiso 1 1 calc R
C20 C 0.18864(19) 0.90699(16) 0.92481(13) 0.0613(4) Uani 1 1 d .
H20 H 0.1179 0.8867 0.9767 0.074 Uiso 1 1 calc R
C9 C 0.73228(17) 0.49699(17) 0.91341(13) 0.0600(4) Uani 1 1 d .
H9 H 0.6964 0.4265 0.8817 0.072 Uiso 1 1 calc R
C11 C 0.73247(18) 0.65390(18) 1.07052(13) 0.0641(4) Uani 1 1 d .
H11 H 0.6970 0.6897 1.1439 0.077 Uiso 1 1 calc R
C5 C 0.70671(17) 0.37529(13) 0.30648(11) 0.0516(3) Uani 1 1 d .
H5A H 0.6265 0.3444 0.2734 0.077 Uiso 1 1 calc GR
H5B H 0.7662 0.3015 0.3587 0.077 Uiso 1 1 calc GR
H5C H 0.7749 0.3903 0.2460 0.077 Uiso 1 1 calc GR
C21 C 0.3422(2) 0.87408(17) 0.95379(13) 0.0664(4) Uani 1 1 d .
H21 H 0.3758 0.8313 1.0249 0.080 Uiso 1 1 calc R
C16 C 0.16251(17) 1.10427(14) 0.38135(13) 0.0585(3) Uani 1 1 d .
H16A H 0.1155 1.1846 0.4284 0.070 Uiso 1 1 calc R
H16B H 0.1544 1.1135 0.3015 0.070 Uiso 1 1 calc R
C10 C 0.67946(19) 0.5509(2) 1.02197(14) 0.0677(4) Uani 1 1 d .
H10 H 0.6075 0.5174 1.0625 0.081 Uiso 1 1 calc R
C22 C 0.44663(18) 0.90451(19) 0.87742(14) 0.0669(4) Uani 1 1 d .
H22 H 0.5510 0.8827 0.8971 0.080 Uiso 1 1 calc R
C7 C 0.89610(16) 0.48535(17) 0.73444(12) 0.0620(4) Uani 1 1 d .
H7A H 0.9933 0.5030 0.7141 0.074 Uiso 1 1 calc R
H7B H 0.9156 0.3808 0.7345 0.074 Uiso 1 1 calc R

loop_
_atom_site_aniso_label
_atom_site_aniso_U_11
_atom_site_aniso_U_22
_atom_site_aniso_U_33
_atom_site_aniso_U_23
_atom_site_aniso_U_13
_atom_site_aniso_U_12
O1 0.0467(4) 0.0372(4) 0.0340(4) -0.0041(3) -0.0002(3) -0.0079(3)
O3 0.0430(4) 0.0443(4) 0.0431(5) -0.0060(3) -0.0080(3) 0.0022(3)
O5 0.0590(5) 0.0370(4) 0.0389(4) -0.0030(3) -0.0017(4) 0.0056(4)
O4 0.0700(6) 0.0650(6) 0.0445(5) -0.0055(4) -0.0181(4) 0.0016(5)
O2 0.0600(6) 0.0571(6) 0.0639(6) -0.0170(5) -0.0086(5) 0.0200(5)
C18 0.0406(6) 0.0347(5) 0.0457(6) -0.0117(4) 0.0001(5) -0.0061(4)
C1 0.0396(5) 0.0337(5) 0.0347(5) -0.0031(4) 0.0022(4) -0.0086(4)
C2 0.0361(5) 0.0328(5) 0.0375(5) -0.0036(4) -0.0004(4) -0.0067(4)
C3 0.0352(5) 0.0327(5) 0.0370(5) -0.0028(4) 0.0039(4) -0.0063(4)
C4 0.0415(6) 0.0334(5) 0.0367(5) -0.0012(4) 0.0051(4) -0.0082(4)
C8 0.0391(6) 0.0486(6) 0.0470(7) 0.0023(5) -0.0126(5) -0.0034(5)
C15 0.0371(5) 0.0391(5) 0.0425(6) 0.0011(4) -0.0048(4) -0.0058(4)
C19 0.0413(6) 0.0508(7) 0.0576(8) -0.0158(6) 0.0056(5) -0.0100(5)
C6 0.0373(5) 0.0365(5) 0.0439(6) -0.0033(4) 0.0013(4) -0.0044(4)
C13 0.0491(7) 0.0492(7) 0.0561(8) 0.0084(5) -0.0078(6) -0.0147(5)
C14 0.0406(6) 0.0419(6) 0.0375(6) 0.0014(4) -0.0035(4) -0.0081(4)
C17 0.0468(6) 0.0357(5) 0.0510(7) -0.0085(5) -0.0014(5) 0.0007(5)
C23 0.0435(7) 0.0600(8) 0.0569(8) -0.0047(6) -0.0011(6) -0.0163(6)
C12 0.0674(9) 0.0484(7) 0.0585(8) -0.0028(6) -0.0156(7) -0.0143(6)
C20 0.0682(9) 0.0570(8) 0.0542(8) -0.0078(6) 0.0162(7) -0.0155(7)
C9 0.0567(8) 0.0667(8) 0.0626(9) 0.0051(7) -0.0180(7) -0.0271(7)
C11 0.0611(9) 0.0760(10) 0.0448(7) 0.0022(6) -0.0062(6) -0.0077(7)
C5 0.0639(8) 0.0382(6) 0.0452(7) -0.0104(5) 0.0059(6) -0.0065(5)
C21 0.0760(10) 0.0630(8) 0.0483(8) -0.0017(6) -0.0046(7) -0.0063(7)
C16 0.0636(8) 0.0439(7) 0.0558(8) 0.0044(5) -0.0126(6) -0.0002(6)
C10 0.0560(8) 0.0944(12) 0.0573(9) 0.0168(8) -0.0085(7) -0.0310(8)
C22 0.0515(8) 0.0774(10) 0.0655(9) -0.0048(7) -0.0175(7) -0.0109(7)
C7 0.0466(7) 0.0668(8) 0.0548(8) -0.0064(6) -0.0152(6) 0.0074(6)

loop_
_atom_type_symbol
_atom_type_description
_atom_type_scat_dispersion_real
_atom_type_scat_dispersion_imag
_atom_type_scat_source
C C 0.0033 0.0016 'International Tables Vol C Tables 4.2.6.8 and 6.1.1.4'
H H 0.0000 0.0000 'International Tables Vol C Tables 4.2.6.8 and 6.1.1.4'
O O 0.0106 0.0060 'International Tables Vol C Tables 4.2.6.8 and 6.1.1.4'

loop_
_geom_angle_atom_site_label_1
_geom_angle_atom_site_label_2
_geom_angle_atom_site_label_3
_geom_angle
C4 O1 C1 107.27(8)
C6 O3 C7 115.59(9)
C15 O5 C17 117.33(9)
C19 C18 C17 121.44(11)
C19 C18 C23 118.44(12)
C23 C18 C17 120.05(12)
O1 C1 C14 114.03(9)
C2 C1 O1 109.49(9)
C2 C1 C14 136.41(10)
C1 C2 H2 126.6
C1 C2 C3 106.72(9)
C3 C2 H2 126.6
C2 C3 C6 128.58(10)
C4 C3 C2 106.55(10)
C4 C3 C6 124.82(10)
O1 C4 C3 109.97(9)
O1 C4 C5 116.11(10)
C3 C4 C5 133.90(11)
C13 C8 C9 118.25(13)
C13 C8 C7 121.69(13)
C9 C8 C7 120.04(13)
O5 C15 C14 112.59(9)
C16 C15 O5 127.21(11)
C16 C15 C14 120.19(12)
C18 C19 H19 119.9
C18 C19 C20 120.17(13)
C20 C19 H19 119.9
O3 C6 C3 111.69(9)
O2 C6 O3 123.52(11)
O2 C6 C3 124.79(11)
C8 C13 H13 119.6
C12 C13 C8 120.76(13)
C12 C13 H13 119.6
O4 C14 C1 120.52(11)
O4 C14 C15 120.26(10)
C1 C14 C15 119.21(10)
O5 C17 C18 106.52(9)
O5 C17 H17A 110.4
O5 C17 H17B 110.4
C18 C17 H17A 110.4
C18 C17 H17B 110.4
H17A C17 H17B 108.6
C18 C23 H23 119.6
C22 C23 C18 120.87(13)
C22 C23 H23 119.6
C13 C12 H12 119.9
C11 C12 C13 120.17(14)
C11 C12 H12 119.9
C19 C20 H20 119.7
C21 C20 C19 120.61(14)
C21 C20 H20 119.7
C8 C9 H9 119.6
C10 C9 C8 120.73(14)
C10 C9 H9 119.6
C12 C11 H11 120.1
C12 C11 C10 119.72(14)
C10 C11 H11 120.1
C4 C5 H5A 109.5
C4 C5 H5B 109.5
C4 C5 H5C 109.5
H5A C5 H5B 109.5
H5A C5 H5C 109.5
H5B C5 H5C 109.5
C20 C21 H21 120.1
C20 C21 C22 119.73(14)
C22 C21 H21 120.1
C15 C16 H16A 120.0
C15 C16 H16B 120.0
H16A C16 H16B 120.0
C9 C10 H10 119.8
C11 C10 C9 120.36(15)
C11 C10 H10 119.8
C23 C22 H22 119.9
C21 C22 C23 120.19(14)
C21 C22 H22 119.9
O3 C7 C8 108.25(10)
O3 C7 H7A 110.0
O3 C7 H7B 110.0
C8 C7 H7A 110.0
C8 C7 H7B 110.0
H7A C7 H7B 108.4

loop_
_geom_bond_atom_site_label_1
_geom_bond_atom_site_label_2
_geom_bond_distance
O1 C1 1.3849(12)
O1 C4 1.3546(13)
O3 C6 1.3333(14)
O3 C7 1.4585(15)
O5 C15 1.3585(14)
O5 C17 1.4408(13)
O4 C14 1.2202(14)
O2 C6 1.2041(14)
C18 C19 1.3849(18)
C18 C17 1.4985(17)
C18 C23 1.3894(17)
C1 C2 1.3543(15)
C1 C14 1.4696(15)
C2 H2 0.9300
C2 C3 1.4275(14)
C3 C4 1.3655(16)
C3 C6 1.4703(16)
C4 C5 1.4826(15)
C8 C13 1.3848(19)
C8 C9 1.385(2)
C8 C7 1.4931(19)
C15 C14 1.4985(16)
C15 C16 1.3228(17)
C19 H19 0.9300
C19 C20 1.389(2)
C13 H13 0.9300
C13 C12 1.383(2)
C17 H17A 0.9700
C17 H17B 0.9700
C23 H23 0.9300
C23 C22 1.379(2)
C12 H12 0.9300
C12 C11 1.370(2)
C20 H20 0.9300
C20 C21 1.368(2)
C9 H9 0.9300
C9 C10 1.379(2)
C11 H11 0.9300
C11 C10 1.372(2)
C5 H5A 0.9600
C5 H5B 0.9600
C5 H5C 0.9600
C21 H21 0.9300
C21 C22 1.373(2)
C16 H16A 0.9300
C16 H16B 0.9300
C10 H10 0.9300
C22 H22 0.9300
C7 H7A 0.9700
C7 H7B 0.9700

loop_
_geom_torsion_atom_site_label_1
_geom_torsion_atom_site_label_2
_geom_torsion_atom_site_label_3
_geom_torsion_atom_site_label_4
_geom_torsion
O1 C1 C2 C3 0.37(12)
O1 C1 C14 O4 -5.72(16)
O1 C1 C14 C15 175.64(9)
O5 C15 C14 O4 156.30(12)
O5 C15 C14 C1 -25.05(15)
C18 C19 C20 C21 0.1(2)
C18 C23 C22 C21 0.1(2)
C1 O1 C4 C3 -0.70(12)
C1 O1 C4 C5 178.04(9)
C1 C2 C3 C4 -0.79(12)
C1 C2 C3 C6 -178.12(11)
C2 C1 C14 O4 170.80(13)
C2 C1 C14 C15 -7.8(2)
C2 C3 C4 O1 0.92(12)
C2 C3 C4 C5 -177.51(12)
C2 C3 C6 O3 7.99(17)
C2 C3 C6 O2 -172.76(13)
C4 O1 C1 C2 0.19(12)
C4 O1 C1 C14 177.64(9)
C4 C3 C6 O3 -168.90(10)
C4 C3 C6 O2 10.4(2)
C8 C13 C12 C11 -0.2(2)
C8 C9 C10 C11 -0.6(2)
C15 O5 C17 C18 -177.08(10)
C19 C18 C17 O5 -108.12(12)
C19 C18 C23 C22 0.22(19)
C19 C20 C21 C22 0.2(2)
C6 O3 C7 C8 -163.80(11)
C6 C3 C4 O1 178.38(10)
C6 C3 C4 C5 -0.1(2)
C13 C8 C9 C10 0.6(2)
C13 C8 C7 O3 -101.62(14)
C13 C12 C11 C10 0.1(2)
C14 C1 C2 C3 -176.25(12)
C17 O5 C15 C14 -178.66(10)
C17 O5 C15 C16 1.47(19)
C17 C18 C19 C20 176.51(11)
C17 C18 C23 C22 -176.67(12)
C23 C18 C19 C20 -0.34(17)
C23 C18 C17 O5 68.68(14)
C12 C11 C10 C9 0.3(2)
C20 C21 C22 C23 -0.3(2)
C9 C8 C13 C12 -0.15(19)
C9 C8 C7 O3 79.93(16)
C16 C15 C14 O4 -23.82(19)
C16 C15 C14 C1 154.83(12)
C7 O3 C6 O2 -0.66(19)
C7 O3 C6 C3 178.61(11)
C7 C8 C13 C12 -178.62(11)
C7 C8 C9 C10 179.05(13)
